data_4321828
loop_
_publ_author_name
'H. Amouri'
'J. Vaissermann'
'M. N. Rager'
'Y. Besace'

_publ_contact_author
;
 H. Amouri E.N.S.C.P. URA CNRS 403, 11 Rue P. et M. Curie, 75231 
 PARIS CEDEX 05, France               
;
_publ_contact_author_fax ' 33 1 43 25 79 75 '
_publ_contact_author_phone ' 33 1 44 27 66 99 '
_publ_section_title
;
 Unusual Me-O Bond Cleavage in a Metalated Crown-Ether: X-ray Molecular
 Structure of (5-Methoxy-4,6-dimethyl-1,3-xylylene-2-one)-15 Crown-4
 Complex of Pentamethylcyclopentadienyl Iridium
;
_journal_name_full 'Inorganic Chemistry'
_journal_page_first 1211
_journal_page_last 1215
_journal_paper_doi 10.1021/ic980811s
_journal_volume 38
_journal_year 1999
_chemical_compound_source
;
?
;
_chemical_formula_moiety ' C13.50 H20 Ir0.50 O3 B0.50 F2 '
_chemical_formula_sum 'C27 H40 B F4 Ir O6'
_chemical_formula_weight 739.6
_space_group_IT_number 11
_symmetry_cell_setting monoclinic
_symmetry_space_group_name_Hall '-P 2yb'
_symmetry_space_group_name_H-M 'P 1 21/m 1'
_atom_sites_solution_hydrogens none
_atom_sites_solution_primary heavy
_audit_creation_date 98-08-31
_audit_creation_method CRYSTALS
_cell_angle_alpha 90
_cell_angle_beta 109.68(4)
_cell_angle_gamma 90
_cell_formula_units_Z 2
_cell_length_a 8.187(5)
_cell_length_b 17.193(4)
_cell_length_c 10.900(3)
_cell_measurement_reflns_used 25
_cell_measurement_temperature 295
_cell_measurement_theta_max 15.2
_cell_measurement_theta_min 14.9
_cell_volume 1444.7(11)
_computing_cell_refinement 'CAD-4 software (Enraf-Nonius, 1989)'
_computing_data_collection 'CAD-4 software (Enraf-Nonius, 1989)'
_computing_data_reduction
;
RC93 (Watkin, D.J., Prout, C.K., Lilley, P.M.deQ. 1994)
;
_computing_molecular_graphics
;
 CAMERON (Watkin, Prout & Pearce,  1996)
;
_computing_publication_material
;
CRYSTALS Issue 10 (Watkin, Prout, Carruthers & Betteridge, 1996)
;
_computing_structure_refinement
;
CRYSTALS Issue 10 (Watkin, Prout, Carruthers & Betteridge, 1996)
;
_diffrn_ambient_temperature 295
_diffrn_measurement_device 'Enraf-nonius CAD4'
_diffrn_measurement_method 2\q/\w
_diffrn_radiation_monochromator graphite
_diffrn_radiation_type 'Mo K\a'
_diffrn_radiation_wavelength 0.71069
_diffrn_reflns_av_R_equivalents 0.03
_diffrn_reflns_limit_h_max 10
_diffrn_reflns_limit_h_min 0
_diffrn_reflns_limit_k_max 22
_diffrn_reflns_limit_k_min 0
_diffrn_reflns_limit_l_max 13
_diffrn_reflns_limit_l_min -14
_diffrn_reflns_number 3848
_diffrn_reflns_theta_max 28
_diffrn_reflns_theta_min 1
_diffrn_standards_decay_% 4.46
_diffrn_standards_interval_time 3600s
_diffrn_standards_number 2
_exptl_absorpt_coefficient_mu 4.66
_exptl_absorpt_correction_T_max 1.00
_exptl_absorpt_correction_T_min 0.80
_exptl_absorpt_correction_type empirical
_exptl_absorpt_process_details '\y scan'
_exptl_crystal_colour ' white '
_exptl_crystal_density_diffrn 1.70
_exptl_crystal_description ' plate '
_exptl_crystal_F_000 652.03
_exptl_crystal_size_max 1.2
_exptl_crystal_size_mid 0.40
_exptl_crystal_size_min 0.18
_refine_diff_density_max 1.50
_refine_diff_density_min -1.19
_refine_ls_goodness_of_fit_obs 3.8
_refine_ls_matrix_type full
_refine_ls_number_parameters 227
_refine_ls_number_reflns 3187
_refine_ls_R_factor_obs 0.0356
_refine_ls_shift/esd_max 0.396382
_refine_ls_structure_factor_coef F
_refine_ls_weighting_scheme unit
_refine_ls_wR_factor_obs 0.0433
_reflns_limit_h_max 10
_reflns_limit_h_min -10
_reflns_limit_k_max 22
_reflns_limit_k_min 0
_reflns_limit_l_max 14
_reflns_limit_l_min 0
_reflns_number_observed 3187
_reflns_number_total 3599
_reflns_observed_criterion >3.00\s(I)
_cod_data_source_file ic980811s.cif
_cod_data_source_block CRYSTALS_cif
_cod_original_cell_volume 1445(1)
_cod_original_sg_symbol_H-M 'P 1 21/m 1 '
_cod_original_formula_sum ' C27 H40 Ir1 O6 B1 F4 '
_cod_database_code 4321828

loop_
_symmetry_equiv_pos_as_xyz
x,y,z
-x,-y,-z
-x,y+1/2,-z
x,-y+1/2,z

loop_
_atom_site_aniso_label
_atom_site_aniso_U_11
_atom_site_aniso_U_22
_atom_site_aniso_U_33
_atom_site_aniso_U_23
_atom_site_aniso_U_13
_atom_site_aniso_U_12
IR1 0.0319(2) 0.0392(2) 0.0234(1) 0.0000 0.0062(1) 0.0000
O1 0.028(3) 0.101(6) 0.039(3) 0.0000 0.005(3) 0.0000
O2 0.034(3) 0.050(4) 0.063(4) 0.0000 0.013(3) 0.0000
O3 0.060(3) 0.069(3) 0.096(4) -0.038(3) 0.047(3) -0.017(3)
O41 0.097(9) 0.069(8) 0.082(8) -0.007(7) 0.051(7) -0.012(7)
O42 0.11(1) 0.058(7) 0.041(5) 0.001(5) 0.029(6) 0.006(7)
C1 0.048(5) 0.051(5) 0.031(4) 0.0000 0.010(4) 0.0000
C2 0.050(4) 0.047(4) 0.028(3) 0.002(3) 0.010(3) -0.005(3)
C3 0.045(3) 0.049(4) 0.032(3) 0.000(3) 0.013(3) 0.002(3)
C4 0.109(7) 0.046(4) 0.044(4) -0.007(3) 0.022(4) -0.023(4)
C5 0.057(4) 0.075(6) 0.068(5) -0.004(4) 0.019(4) 0.027(4)
C6 0.043(6) 0.11(1) 0.048(6) 0.0000 -0.004(5) 0.0000
C11 0.035(4) 0.051(5) 0.031(4) 0.0000 0.009(3) 0.0000
C12 0.040(3) 0.049(4) 0.028(3) -0.005(2) 0.007(2) -0.006(3)
C13 0.037(3) 0.061(4) 0.029(3) -0.009(3) 0.009(2) -0.012(3)
C14 0.029(4) 0.072(6) 0.029(4) 0.0000 0.009(3) 0.0000
C15 0.045(6) 0.13(1) 0.039(5) 0.0000 -0.010(5) 0.0000
C16 0.052(4) 0.068(5) 0.057(4) -0.018(4) 0.015(3) -0.024(4)
C17 0.053(4) 0.042(3) 0.055(4) -0.009(3) 0.025(3) 0.002(3)
C18 0.077(6) 0.072(5) 0.070(5) -0.012(4) 0.043(5) -0.006(5)
C20 0.094(7) 0.19(1) 0.051(5) -0.045(6) 0.027(5) -0.029(8)
C191 0.16(2) 0.05(1) 0.06(1) -0.007(9) 0.06(1) 0.01(1)
C192 0.12(2) 0.06(1) 0.05(1) -0.017(8) 0.05(1) -0.01(1)
B1 0.08(1) 0.16(3) 0.17(3) -0.02(3) -0.01(2) -0.06(2)
F11 0.13(2) 0.16(2) 0.18(2) -0.03(2) 0.01(1) 0.00(1)
F12 0.17(2) 0.10(1) 0.26(3) 0.01(2) 0.01(2) -0.03(1)
F13 0.23(3) 0.30(4) 0.21(3) -0.09(3) 0.09(2) -0.11(3)
F14 0.20(3) 0.27(4) 0.28(4) 0.09(4) -0.04(3) 0.05(3)

loop_
_atom_site_label
_atom_site_fract_x
_atom_site_fract_y
_atom_site_fract_z
_atom_site_U_iso_or_equiv
_atom_site_occupancy
_atom_site_thermal_displace_type
IR1 0.41339(4) 0.2500 0.11005(3) 0.0315 1.0000 Uani
O1 0.0628(8) 0.2500 -0.1386(6) 0.0495 1.0000 Uani
O2 0.7718(8) 0.2500 0.0029(7) 0.0482 1.0000 Uani
O3 0.5964(7) 0.0638(3) -0.1113(6) 0.0597 1.0000 Uani
O41 0.583(2) 0.1673(7) -0.383(1) 0.0740 0.5000 Uani
O42 0.509(2) 0.1869(7) -0.290(1) 0.0629 0.5000 Uani
C1 0.574(1) 0.2500 0.3139(8) 0.0431 1.0000 Uani
C2 0.4648(8) 0.3169(4) 0.2881(6) 0.0408 1.0000 Uani
C3 0.2873(8) 0.2910(4) 0.2463(6) 0.0413 1.0000 Uani
C4 0.522(1) 0.4005(4) 0.3101(7) 0.0582 1.0000 Uani
C5 0.129(1) 0.3441(5) 0.2133(8) 0.0619 1.0000 Uani
C6 0.769(1) 0.2500 0.367(1) 0.0641 1.0000 Uani
C11 0.615(1) 0.2500 -0.0202(8) 0.0386 1.0000 Uani
C12 0.5145(8) 0.1790(4) -0.0206(5) 0.0387 1.0000 Uani
C13 0.3285(8) 0.1780(4) -0.0713(5) 0.0397 1.0000 Uani
C14 0.242(1) 0.2500 -0.0963(8) 0.0395 1.0000 Uani
C15 -0.014(1) 0.2500 -0.279(1) 0.0632 1.0000 Uani
C16 0.2287(9) 0.1020(5) -0.0930(7) 0.0552 1.0000 Uani
C17 0.6191(9) 0.1029(4) 0.0102(7) 0.0466 1.0000 Uani
C18 0.709(1) 0.0893(5) -0.1793(8) 0.0651 1.0000 Uani
C20 0.410(1) 0.2065(8) -0.3958(9) 0.0879 1.0000 Uani
C191 0.635(4) 0.094(1) -0.332(2) 0.0695 0.5000 Uani
C192 0.573(3) 0.113(1) -0.307(2) 0.0578 0.5000 Uani
B1 0.0000 0.5000 0.5000 0.1214 1.0000 Uani
F11 -0.068(3) 0.470(2) 0.376(2) 0.1614 0.5000 Uani
F12 0.014(4) 0.5777(9) 0.486(3) 0.1676 0.5000 Uani
F13 -0.142(4) 0.499(3) 0.542(4) 0.2220 0.5000 Uani
F14 0.140(5) 0.469(3) 0.582(5) 0.2381 0.5000 Uani

loop_
_atom_type_symbol
_atom_type_scat_dispersion_real
_atom_type_scat_dispersion_imag
_atom_type_scat_Cromer_Mann_a1
_atom_type_scat_Cromer_Mann_b1
_atom_type_scat_Cromer_Mann_a2
_atom_type_scat_Cromer_Mann_b2
_atom_type_scat_Cromer_Mann_a3
_atom_type_scat_Cromer_Mann_b3
_atom_type_scat_Cromer_Mann_a4
_atom_type_scat_Cromer_Mann_b4
_atom_type_scat_Cromer_Mann_c
_atom_type_scat_source
'C   ' 0.0020 0.0020 2.3100 20.8439 1.0200 10.2075 1.5886 0.5687 0.8650 51.6512 0.2156 International_Tables_Vol_IV_Table_2.2B
'H   ' 0.0000 0.0000 0.4930 10.5109 0.3229 26.1257 0.1402 3.1424 0.0408 57.7997 0.0030 International_Tables_Vol_IV_Table_2.2B
'O   ' 0.0080 0.0060 3.0485 13.2771 2.2868 5.7011 1.5463 0.3239 0.8670 32.9089 0.2508 International_Tables_Vol_IV_Table_2.2B
'Ir  ' -2.0660 7.9900 27.3049 1.5928 16.7296 8.8655 15.6115 0.4179 5.8338 45.0011 11.4722 International_Tables_Vol_IV_Table_2.2B
'F   ' 0.0140 0.0100 3.5392 10.2825 2.6412 4.2944 1.5170 0.2615 1.0243 26.1476 0.2776 International_Tables_Vol_IV_Table_2.2B
'B   ' 0.0000 0.0010 2.0545 23.2185 1.3326 1.0210 1.0979 60.3498 0.7068 0.1403 -0.1932 International_Tables_Vol_IV_Table_2.2B

loop_
_geom_angle_atom_site_label_1
_geom_angle_site_symmetry_1
_geom_angle_atom_site_label_2
_geom_angle_site_symmetry_2
_geom_angle_atom_site_label_3
_geom_angle_site_symmetry_3
_geom_angle
_geom_angle_publ_flag
C1 . IR1 . C2 . 38.3(2) no
C1 . IR1 . C2 4_555 38.3(2) no
C2 . IR1 . C2 4_555 64.0(3) no
C1 . IR1 . C3 . 64.3(3) no
C2 . IR1 . C3 . 38.5(2) no
C2 4_555 IR1 . C3 . 63.8(2) no
C1 . IR1 . C3 4_555 64.3(3) no
C2 . IR1 . C3 4_555 63.8(2) no
C2 4_555 IR1 . C3 4_555 38.5(2) no
C3 . IR1 . C3 4_555 37.5(3) no
C1 . IR1 . C12 . 115.3(3) no
C2 . IR1 . C12 . 148.9(2) no
C2 4_555 IR1 . C12 . 106.1(2) no
C3 . IR1 . C12 . 165.4(2) no
C3 4_555 IR1 . C12 . 128.0(2) no
C1 . IR1 . C12 4_555 115.3(3) no
C2 . IR1 . C12 4_555 106.1(2) no
C2 4_555 IR1 . C12 4_555 148.9(2) no
C3 . IR1 . C12 4_555 128.0(2) no
C3 4_555 IR1 . C12 4_555 165.4(2) no
C1 . IR1 . C13 . 143.8(2) no
C2 . IR1 . C13 . 173.0(2) no
C2 4_555 IR1 . C13 . 113.9(2) no
C3 . IR1 . C13 . 134.5(2) no
C3 4_555 IR1 . C13 . 110.1(2) no
C1 . IR1 . C13 4_555 143.8(2) no
C2 . IR1 . C13 4_555 113.9(2) no
C2 4_555 IR1 . C13 4_555 173.0(2) no
C3 . IR1 . C13 4_555 110.1(2) no
C3 4_555 IR1 . C13 4_555 134.5(2) no
C1 . IR1 . C14 . 178.2(3) no
C2 . IR1 . C14 . 140.7(2) no
C2 4_555 IR1 . C14 . 140.7(2) no
C3 . IR1 . C14 . 114.0(3) no
C3 4_555 IR1 . C14 . 114.0(3) no
C12 . IR1 . C12 4_555 66.2(3) no
C12 . IR1 . C13 . 37.4(2) no
C12 4_555 IR1 . C13 . 79.1(2) no
C12 . IR1 . C13 4_555 79.1(2) no
C12 4_555 IR1 . C13 4_555 37.4(2) no
C13 . IR1 . C13 4_555 67.3(4) no
C12 . IR1 . C14 . 66.2(2) no
C12 4_555 IR1 . C14 . 66.2(2) no
C13 . IR1 . C14 . 36.8(2) no
C13 4_555 IR1 . C14 . 36.8(2) no
C14 . O1 . C15 . 112.8(7) no
C17 . O3 . C18 . 115.2(6) no
O42 . O41 . C20 . 49.0(7) no
O42 . O41 . C191 . 94.8(13) no
C20 . O41 . C191 . 126.3(15) no
O42 . O41 . C192 . 63.9(11) no
C20 . O41 . C192 . 97.1(14) no
C191 . O41 . C192 . 31.9(11) no
O41 . O42 . C20 . 71.5(9) no
O41 . O42 . C192 . 54.0(9) no
C20 . O42 . C192 . 106.3(13) no
IR1 . C1 . C2 . 71.0(4) no
IR1 . C1 . C2 4_555 71.0(4) no
C2 . C1 . C2 4_555 107.7(8) no
IR1 . C1 . C6 . 126.3(7) no
C2 . C1 . C6 . 126.1(4) no
C2 4_555 C1 . C6 . 126.1(4) no
IR1 . C2 . C1 . 70.6(4) no
IR1 . C2 . C3 . 71.4(3) no
C1 . C2 . C3 . 108.1(6) no
IR1 . C2 . C4 . 127.1(5) no
C1 . C2 . C4 . 126.8(7) no
C3 . C2 . C4 . 124.9(7) no
IR1 . C3 . C2 . 70.0(3) no
IR1 . C3 . C3 4_555 71.2(2) no
C2 . C3 . C3 4_555 108.0(4) no
IR1 . C3 . C5 . 126.2(5) no
C2 . C3 . C5 . 125.3(6) no
C3 4_555 C3 . C5 . 126.7(4) no
O2 . C11 . C12 . 123.3(4) no
O2 . C11 . C12 4_555 123.3(4) no
C12 . C11 . C12 4_555 111.9(7) no
IR1 . C12 . C11 . 82.7(4) no
IR1 . C12 . C13 . 71.3(3) no
C11 . C12 . C13 . 122.2(6) no
IR1 . C12 . C17 . 128.6(4) no
C11 . C12 . C17 . 115.7(5) no
C13 . C12 . C17 . 120.9(6) no
IR1 . C13 . C12 . 71.3(3) no
IR1 . C13 . C14 . 70.7(4) no
C12 . C13 . C14 . 117.5(6) no
IR1 . C13 . C16 . 127.3(4) no
C12 . C13 . C16 . 121.2(6) no
C14 . C13 . C16 . 121.3(6) no
IR1 . C14 . O1 . 125.2(6) no
IR1 . C14 . C13 . 72.4(4) no
O1 . C14 . C13 . 118.2(4) no
IR1 . C14 . C13 4_555 72.4(4) no
O1 . C14 . C13 4_555 118.2(4) no
C13 . C14 . C13 4_555 123.5(8) no
O3 . C17 . C12 . 107.9(6) no
O3 . C18 . C191 . 118.8(12) no
O3 . C18 . C192 . 98.9(10) no
C191 . C18 . C192 . 27.5(10) no
O41 . C20 . O42 . 59.5(9) no
O41 . C20 . C20 4_555 116.2(7) no
O42 . C20 . C20 4_555 106.1(8) no
O41 . C191 . C18 . 115.3(14) no
O41 . C191 . C192 . 65.6(26) no
C18 . C191 . C192 . 71.9(26) no
O41 . C192 . O42 . 62.1(12) no
O41 . C192 . C18 . 127.4(19) no
O42 . C192 . C18 . 108.2(13) no
O41 . C192 . C191 . 82.5(26) no
O42 . C192 . C191 . 141.6(33) no
C18 . C192 . C191 . 80.7(32) no
F11 . B1 . F11 2_566 179.99 no
F11 . B1 . F12 . 106.2(14) no
F11 2_566 B1 . F12 . 73.8(14) no
F11 . B1 . F12 2_566 73.8(14) no
F11 2_566 B1 . F12 2_566 106.2(14) no
F12 . B1 . F12 2_566 179.99 no
F11 . B1 . F13 . 102.3(16) no
F11 2_566 B1 . F13 . 77.7(16) no
F12 . B1 . F13 . 99.6(19) no
F12 2_566 B1 . F13 . 80.4(19) no
F11 . B1 . F13 2_566 77.7(16) no
F11 2_566 B1 . F13 2_566 102.3(16) no
F12 . B1 . F13 2_566 80.4(19) no
F12 2_566 B1 . F13 2_566 99.6(19) no
F13 . B1 . F13 2_566 179.99 no
F11 . B1 . F14 . 119.5(21) no
F11 2_566 B1 . F14 . 60.5(21) no
F12 . B1 . F14 . 113.1(20) no
F12 2_566 B1 . F14 . 66.9(20) no
F13 . B1 . F14 . 113.9(20) no
F11 . B1 . F14 2_566 60.5(21) no
F11 2_566 B1 . F14 2_566 119.5(21) no
F12 . B1 . F14 2_566 66.9(20) no
F12 2_566 B1 . F14 2_566 113.1(20) no
F13 . B1 . F14 2_566 66.1(20) no
F13 2_566 B1 . F14 . 66.1(20) no
F13 2_566 B1 . F14 2_566 113.9(20) no
F14 . B1 . F14 2_566 179.99 no
B1 . F11 . F12 2_566 52.5(9) no
B1 . F11 . F14 2_566 57.4(13) no
F12 2_566 F11 . F14 2_566 95.5(24) no
B1 . F12 . F11 2_566 53.7(9) no
B1 . F12 . F14 2_566 55.1(12) no
F11 2_566 F12 . F14 2_566 96.4(21) no
B1 . F13 . F14 2_566 54.3(12) no
B1 . F14 . F11 2_566 62.1(14) no
B1 . F14 . F12 2_566 57.9(13) no
F11 2_566 F14 . F12 2_566 101.1(28) no
B1 . F14 . F13 2_566 59.5(13) no
F11 2_566 F14 . F13 2_566 99.1(26) no
F12 2_566 F14 . F13 2_566 90.7(26) no

loop_
_geom_bond_atom_site_label_1
_geom_bond_site_symmetry_1
_geom_bond_atom_site_label_2
_geom_bond_site_symmetry_2
_geom_bond_distance
_geom_bond_publ_flag
IR1 . C1 . 2.167(9) yes
IR1 . C2 . 2.173(6) yes
IR1 . C2 4_555 2.173(6) yes
IR1 . C3 . 2.191(6) yes
IR1 . C3 4_555 2.191(6) yes
IR1 . C12 . 2.235(6) yes
IR1 . C12 4_555 2.235(6) yes
IR1 . C13 . 2.236(6) yes
IR1 . C13 4_555 2.236(6) yes
IR1 . C14 . 2.213(8) yes
O1 . C14 . 1.38(1) yes
O1 . C15 . 1.45(1) yes
O2 . C11 . 1.22(1) yes
O3 . C17 . 1.440(8) yes
O3 . C18 . 1.430(9) yes
O41 . O42 . 1.39(2) yes
O41 . C20 . 1.53(2) yes
O41 . C191 . 1.38(2) yes
O41 . C192 . 1.27(2) yes
O42 . C20 . 1.21(1) yes
O42 . C192 . 1.41(2) yes
C1 . C2 . 1.425(8) yes
C1 . C2 4_555 1.425(8) yes
C1 . C6 . 1.51(1) yes
C2 . C3 . 1.440(9) yes
C2 . C4 . 1.506(9) yes
C3 . C3 4_555 1.41(1) yes
C3 . C5 . 1.527(9) yes
C11 . C12 . 1.473(8) yes
C11 . C12 4_555 1.473(8) yes
C12 . C13 . 1.435(8) yes
C12 . C17 . 1.538(9) yes
C13 . C14 . 1.406(8) yes
C13 . C16 . 1.516(9) yes
C18 . C191 . 1.57(2) yes
C18 . C192 . 1.52(2) yes
C20 . C20 4_555 1.49(3) yes
C191 . C192 . 0.74(3) yes
B1 . F11 . 1.37(2) yes
B1 . F11 2_566 1.37(2) yes
B1 . F12 . 1.35(1) yes
B1 . F12 2_566 1.35(1) yes
B1 . F13 . 1.39(2) yes
B1 . F13 2_566 1.39(2) yes
B1 . F14 . 1.31(2) yes
B1 . F14 2_566 1.31(2) yes
F11 . F12 2_566 1.64(3) yes
F11 . F14 2_566 1.35(5) yes
F12 . F14 2_566 1.47(4) yes
F13 . F14 2_566 1.48(4) yes
